data_4342339
loop_
_publ_author_name
'Yeon, Jeongho'
'Smith, Mark D.'
'Morrison, Gregory'
'Zur Loye, Hans-Conrad'

_publ_section_title
;
 Trivalent Cation-Controlled Phase Space of New U(IV) Fluorides, Na3MU6F30
 (M = Al(3+), Ga(3+), Ti(3+), V(3+), Cr(3+), Fe(3+)): Mild Hydrothermal
 Synthesis Including an in Situ Reduction Step, Structures, Optical, and
 Magnetic Properties.
;
_journal_issue 4
_journal_name_full 'Inorganic chemistry'
_journal_page_first 2058
_journal_page_last 2066
_journal_paper_doi 10.1021/ic503034t
_journal_volume 54
_journal_year 2015
_chemical_formula_moiety 'Al F30 Na3 U6'
_chemical_formula_sum 'Al F30 Na3 U6'
_chemical_formula_weight 2094.13
_chemical_name_systematic
; 
 ? 
;
_space_group_crystal_system trigonal
_space_group_IT_number 165
_space_group_name_Hall '-P 3 2"c'
_space_group_name_H-M_alt 'P -3 c 1'
_symmetry_space_group_name_Hall '-P 3 2"c'
_symmetry_space_group_name_H-M 'P -3 c 1'
_atom_sites_solution_primary direct
_atom_sites_solution_secondary difmap
_audit_creation_method SHELXL-97
_cell_angle_alpha 90.00
_cell_angle_beta 90.00
_cell_angle_gamma 120.00
_cell_formula_units_Z 2
_cell_length_a 9.771(3)
_cell_length_b 9.771(3)
_cell_length_c 12.896(7)
_cell_measurement_reflns_used 7317
_cell_measurement_temperature 567(2)
_cell_measurement_theta_max 28.4533
_cell_measurement_theta_min 2.4068
_cell_volume 1066.3(7)
_computing_cell_refinement 'SAINT-Plus Version 6.45 (Bruker, 2001)'
_computing_data_collection 'SMART Version 5.631 (Bruker, 2001)'
_computing_data_reduction 'SAINT-Plus Version 6.45 (Bruker, 2001)'
_computing_molecular_graphics various
_computing_publication_material various
_computing_structure_refinement 'SHELXL-2013 (Sheldrick, 2013)'
_computing_structure_solution 'SHELXS97 (Sheldrick, 1997)'
_diffrn_ambient_temperature 567(2)
_diffrn_measured_fraction_theta_full 0.993
_diffrn_measured_fraction_theta_max 0.993
_diffrn_measurement_device_type 'Bruker SMART APEX CCD diffractometer'
_diffrn_measurement_method 'omega and phi scans'
_diffrn_radiation_type MoK\a
_diffrn_radiation_wavelength 0.71073
_diffrn_reflns_av_R_equivalents 0.0436
_diffrn_reflns_av_sigmaI/netI 0.0152
_diffrn_reflns_limit_h_max 13
_diffrn_reflns_limit_h_min -13
_diffrn_reflns_limit_k_max 13
_diffrn_reflns_limit_k_min -13
_diffrn_reflns_limit_l_max 17
_diffrn_reflns_limit_l_min -17
_diffrn_reflns_number 12940
_diffrn_reflns_theta_full 28.35
_diffrn_reflns_theta_max 28.35
_diffrn_reflns_theta_min 2.41
_exptl_absorpt_coefficient_mu 45.750
_exptl_absorpt_correction_T_max 0.2619
_exptl_absorpt_correction_T_min 0.1209
_exptl_absorpt_correction_type multi-scan
_exptl_absorpt_process_details 'SADABS Version 2.05 (Bruker, 2001)'
_exptl_crystal_colour green
_exptl_crystal_density_diffrn 6.522
_exptl_crystal_density_method 'not measured'
_exptl_crystal_description 'hexagonal plate'
_exptl_crystal_F_000 1736
_exptl_crystal_size_max 0.08
_exptl_crystal_size_mid 0.04
_exptl_crystal_size_min 0.04
_refine_diff_density_max 0.978
_refine_diff_density_min -1.390
_refine_diff_density_rms 0.251
_refine_ls_extinction_method none
_refine_ls_goodness_of_fit_ref 1.217
_refine_ls_matrix_type full
_refine_ls_number_parameters 62
_refine_ls_number_reflns 899
_refine_ls_number_restraints 0
_refine_ls_restrained_S_all 1.217
_refine_ls_R_factor_all 0.0205
_refine_ls_R_factor_gt 0.0188
_refine_ls_shift/su_max 0.000
_refine_ls_shift/su_mean 0.000
_refine_ls_structure_factor_coef Fsqd
_refine_ls_weighting_details 'calc w=1/[\s^2^(Fo^2^)+(0.0130P)^2^+10.9563P] where P=(Fo^2^+2Fc^2^)/3'
_refine_ls_weighting_scheme calc
_refine_ls_wR_factor_gt 0.0403
_refine_ls_wR_factor_ref 0.0410
_reflns_number_gt 862
_reflns_number_total 899
_reflns_threshold_expression >2sigma(I)
_cod_data_source_file ic503034t_si_002.cif
_cod_data_source_block Na3AlU6F30
_cod_depositor_comments 'Adding full bibliography for 4342339--4342344.cif.'
_cod_database_code 4342339

loop_
_symmetry_equiv_pos_as_xyz
'x, y, z'
'-y, x-y, z'
'-x+y, -x, z'
'y, x, -z+1/2'
'x-y, -y, -z+1/2'
'-x, -x+y, -z+1/2'
'-x, -y, -z'
'y, -x+y, -z'
'x-y, x, -z'
'-y, -x, z-1/2'
'-x+y, y, z-1/2'
'x, x-y, z-1/2'

loop_
_atom_site_label
_atom_site_type_symbol
_atom_site_fract_x
_atom_site_fract_y
_atom_site_fract_z
_atom_site_U_iso_or_equiv
_atom_site_adp_type
_atom_site_occupancy
_atom_site_symmetry_multiplicity
_atom_site_calc_flag
_atom_site_refinement_flags
U1 U 0.67778(2) 0.60168(2) 0.102790(15) 0.00680(7) Uani 1 1 d .
Al1 Al 0.0000 0.0000 0.2500 0.0075(8) Uani 1 6 d S
Na1 Na 0.3333 0.6667 0.1618(3) 0.0147(9) Uani 1 3 d S
Na2 Na 0.0000 0.0000 0.0000 0.0240(15) Uani 1 6 d S
F1 F 0.5662(4) 0.6977(4) 0.2156(3) 0.0130(7) Uani 1 1 d .
F2 F 0.6950(4) 0.8104(4) 0.0158(3) 0.0129(7) Uani 1 1 d .
F3 F 0.5866(4) 0.4665(4) -0.0503(3) 0.0126(7) Uani 1 1 d .
F4 F 0.9048(4) 0.8286(4) 0.1669(3) 0.0126(7) Uani 1 1 d .
F5 F 0.8298(4) 0.4879(4) 0.1389(3) 0.0153(7) Uani 1 1 d .

loop_
_atom_site_aniso_label
_atom_site_aniso_U_11
_atom_site_aniso_U_22
_atom_site_aniso_U_33
_atom_site_aniso_U_23
_atom_site_aniso_U_13
_atom_site_aniso_U_12
U1 0.00828(11) 0.00708(11) 0.00506(11) -0.00015(7) 0.00020(7) 0.00385(8)
Al1 0.0077(12) 0.0077(12) 0.0070(19) 0.000 0.000 0.0039(6)
Na1 0.0121(13) 0.0121(13) 0.020(2) 0.000 0.000 0.0060(6)
Na2 0.025(2) 0.025(2) 0.021(3) 0.000 0.000 0.0127(11)
F1 0.0148(18) 0.0220(19) 0.0068(16) -0.0026(14) -0.0015(13) 0.0128(16)
F2 0.0187(19) 0.0115(17) 0.0088(16) 0.0041(13) 0.0002(14) 0.0077(15)
F3 0.0124(17) 0.0166(18) 0.0089(15) -0.0052(14) -0.0011(13) 0.0074(15)
F4 0.0159(18) 0.0108(17) 0.0097(16) -0.0032(13) -0.0017(13) 0.0055(15)
F5 0.0157(18) 0.0172(19) 0.0167(18) -0.0005(15) 0.0003(15) 0.0112(15)

loop_
_atom_type_symbol
_atom_type_description
_atom_type_scat_dispersion_real
_atom_type_scat_dispersion_imag
_atom_type_scat_source
F F 0.0171 0.0103 'International Tables Vol C Tables 4.2.6.8 and 6.1.1.4'
Na Na 0.0362 0.0249 'International Tables Vol C Tables 4.2.6.8 and 6.1.1.4'
Al Al 0.0645 0.0514 'International Tables Vol C Tables 4.2.6.8 and 6.1.1.4'
U U -9.6767 9.6646 'International Tables Vol C Tables 4.2.6.8 and 6.1.1.4'

loop_
_geom_angle_atom_site_label_1
_geom_angle_atom_site_label_2
_geom_angle_atom_site_label_3
_geom_angle
_geom_angle_site_symmetry_1
_geom_angle_site_symmetry_3
F2 U1 F5 143.08(13) . 2_655
F2 U1 F1 77.33(13) . .
F5 U1 F1 96.23(13) 2_655 .
F2 U1 F3 85.69(13) . .
F5 U1 F3 71.25(13) 2_655 .
F1 U1 F3 131.13(12) . .
F2 U1 F5 139.54(13) . .
F5 U1 F5 72.00(19) 2_655 .
F1 U1 F5 128.70(13) . .
F3 U1 F5 93.11(13) . .
F2 U1 F2 70.23(14) . 9_655
F5 U1 F2 124.48(13) 2_655 9_655
F1 U1 F2 139.28(13) . 9_655
F3 U1 F2 70.78(12) . 9_655
F5 U1 F2 71.26(13) . 9_655
F2 U1 F4 73.49(13) . .
F5 U1 F4 141.71(13) 2_655 .
F1 U1 F4 78.99(13) . .
F3 U1 F4 138.80(12) . .
F5 U1 F4 81.55(13) . .
F2 U1 F4 68.82(12) 9_655 .
F2 U1 F1 130.02(12) . 4
F5 U1 F1 72.63(13) 2_655 4
F1 U1 F1 61.66(15) . 4
F3 U1 F1 142.79(13) . 4
F5 U1 F1 67.23(13) . 4
F2 U1 F1 125.68(13) 9_655 4
F4 U1 F1 71.79(12) . 4
F2 U1 F3 72.36(13) . 7_665
F5 U1 F3 71.57(13) 2_655 7_665
F1 U1 F3 68.13(12) . 7_665
F3 U1 F3 63.08(14) . 7_665
F5 U1 F3 141.33(13) . 7_665
F2 U1 F3 121.52(12) 9_655 7_665
F4 U1 F3 136.64(12) . 7_665
F1 U1 F3 112.79(12) 4 7_665
F2 U1 Na1 67.72(10) . .
F5 U1 Na1 87.13(9) 2_655 .
F1 U1 Na1 32.74(10) . .
F3 U1 Na1 98.46(10) . .
F5 U1 Na1 151.45(11) . .
F2 U1 Na1 137.25(10) 9_655 .
F4 U1 Na1 105.50(9) . .
F1 U1 Na1 88.36(11) 4 .
F3 U1 Na1 35.82(9) 7_665 .
F2 U1 Na2 41.90(9) . 1_665
F5 U1 Na2 166.74(9) 2_655 1_665
F1 U1 Na2 97.02(9) . 1_665
F3 U1 Na2 99.98(9) . 1_665
F5 U1 Na2 99.21(9) . 1_665
F2 U1 Na2 42.26(9) 9_655 1_665
F4 U1 Na2 42.01(8) . 1_665
F1 U1 Na2 113.76(9) 4 1_665
F3 U1 Na2 113.98(9) 7_665 1_665
Na1 U1 Na2 104.30(2) . 1_665
F2 U1 Na1 159.94(10) . 4
F5 U1 Na1 48.57(10) 2_655 4
F1 U1 Na1 85.59(10) . 4
F3 U1 Na1 113.74(10) . 4
F5 U1 Na1 48.66(10) . 4
F2 U1 Na1 119.49(9) 9_655 4
F4 U1 Na1 93.14(9) . 4
F1 U1 Na1 29.95(9) 4 4
F3 U1 Na1 111.01(9) 7_665 4
Na1 U1 Na1 102.88(3) . 4
Na2 U1 Na1 132.384(16) 1_665 4
F4 Al1 F4 174.1(2) 5_565 1_445
F4 Al1 F4 88.38(15) 5_565 6_655
F4 Al1 F4 95.9(2) 1_445 6_655
F4 Al1 F4 88.38(16) 5_565 4_445
F4 Al1 F4 87.7(2) 1_445 4_445
F4 Al1 F4 88.38(15) 6_655 4_445
F4 Al1 F4 95.9(2) 5_565 2_655
F4 Al1 F4 88.38(15) 1_445 2_655
F4 Al1 F4 87.7(2) 6_655 2_655
F4 Al1 F4 174.1(2) 4_445 2_655
F4 Al1 F4 87.7(2) 5_565 3_565
F4 Al1 F4 88.38(15) 1_445 3_565
F4 Al1 F4 174.1(2) 6_655 3_565
F4 Al1 F4 95.9(2) 4_445 3_565
F4 Al1 F4 88.38(15) 2_655 3_565
F4 Al1 Na2 53.60(11) 5_565 4
F4 Al1 Na2 126.40(11) 1_445 4
F4 Al1 Na2 53.60(11) 6_655 4
F4 Al1 Na2 53.60(11) 4_445 4
F4 Al1 Na2 126.40(11) 2_655 4
F4 Al1 Na2 126.40(11) 3_565 4
F4 Al1 Na2 126.40(11) 5_565 .
F4 Al1 Na2 53.60(11) 1_445 .
F4 Al1 Na2 126.40(11) 6_655 .
F4 Al1 Na2 126.40(11) 4_445 .
F4 Al1 Na2 53.60(11) 2_655 .
F4 Al1 Na2 53.60(11) 3_565 .
Na2 Al1 Na2 180.0 4 .
F1 Na1 F1 110.91(13) 2_665 3_565
F1 Na1 F1 110.91(13) 2_665 .
F1 Na1 F1 110.91(13) 3_565 .
F1 Na1 F3 89.71(13) 2_665 9
F1 Na1 F3 70.44(13) 3_565 9
F1 Na1 F3 156.0(2) . 9
F1 Na1 F3 70.44(13) 2_665 8_565
F1 Na1 F3 156.0(2) 3_565 8_565
F1 Na1 F3 89.71(13) . 8_565
F3 Na1 F3 85.70(18) 9 8_565
F1 Na1 F3 156.0(2) 2_665 7_665
F1 Na1 F3 89.71(13) 3_565 7_665
F1 Na1 F3 70.44(13) . 7_665
F3 Na1 F3 85.70(18) 9 7_665
F3 Na1 F3 85.70(18) 8_565 7_665
F1 Na1 U1 107.12(10) 2_665 3_565
F1 Na1 U1 33.28(10) 3_565 3_565
F1 Na1 U1 136.63(10) . 3_565
F3 Na1 U1 37.60(8) 9 3_565
F3 Na1 U1 122.71(16) 8_565 3_565
F3 Na1 U1 83.13(10) 7_665 3_565
F1 Na1 U1 33.28(10) 2_665 2_665
F1 Na1 U1 136.63(10) 3_565 2_665
F1 Na1 U1 107.12(9) . 2_665
F3 Na1 U1 83.13(10) 9 2_665
F3 Na1 U1 37.60(8) 8_565 2_665
F3 Na1 U1 122.71(15) 7_665 2_665
U1 Na1 U1 116.10(4) 3_565 2_665
F1 Na1 U1 136.63(10) 2_665 .
F1 Na1 U1 107.12(9) 3_565 .
F1 Na1 U1 33.28(9) . .
F3 Na1 U1 122.71(15) 9 .
F3 Na1 U1 83.13(10) 8_565 .
F3 Na1 U1 37.60(8) 7_665 .
U1 Na1 U1 116.10(4) 3_565 .
U1 Na1 U1 116.10(4) 2_665 .
F1 Na1 U1 32.02(11) 2_665 6_665
F1 Na1 U1 96.68(15) 3_565 6_665
F1 Na1 U1 91.40(14) . 6_665
F3 Na1 U1 112.46(10) 9 6_665
F3 Na1 U1 94.91(10) 8_565 6_665
F3 Na1 U1 161.83(12) 7_665 6_665
U1 Na1 U1 111.29(5) 3_565 6_665
U1 Na1 U1 62.00(3) 2_665 6_665
U1 Na1 U1 124.37(7) . 6_665
F1 Na1 U1 91.40(14) 2_665 5_565
F1 Na1 U1 32.02(11) 3_565 5_565
F1 Na1 U1 96.68(15) . 5_565
F3 Na1 U1 94.91(10) 9 5_565
F3 Na1 U1 161.83(12) 8_565 5_565
F3 Na1 U1 112.46(10) 7_665 5_565
U1 Na1 U1 62.00(3) 3_565 5_565
U1 Na1 U1 124.37(7) 2_665 5_565
U1 Na1 U1 111.29(5) . 5_565
U1 Na1 U1 68.03(7) 6_665 5_565
F1 Na1 U1 96.68(15) 2_665 4
F1 Na1 U1 91.40(14) 3_565 4
F1 Na1 U1 32.02(11) . 4
F3 Na1 U1 161.83(12) 9 4
F3 Na1 U1 112.46(10) 8_565 4
F3 Na1 U1 94.91(10) 7_665 4
U1 Na1 U1 124.37(7) 3_565 4
U1 Na1 U1 111.29(5) 2_665 4
U1 Na1 U1 62.00(3) . 4
U1 Na1 U1 68.03(7) 6_665 4
U1 Na1 U1 68.03(7) 5_565 4
F4 Na2 F4 57.99(12) 2_655 3_565
F4 Na2 F4 180.00(8) 2_655 8_455
F4 Na2 F4 122.01(12) 3_565 8_455
F4 Na2 F4 57.99(12) 2_655 1_445
F4 Na2 F4 57.99(12) 3_565 1_445
F4 Na2 F4 122.01(12) 8_455 1_445
F4 Na2 F4 122.01(12) 2_655 9_545
F4 Na2 F4 180.00(18) 3_565 9_545
F4 Na2 F4 57.99(12) 8_455 9_545
F4 Na2 F4 122.01(12) 1_445 9_545
F4 Na2 F4 122.01(12) 2_655 7_665
F4 Na2 F4 122.01(12) 3_565 7_665
F4 Na2 F4 57.99(12) 8_455 7_665
F4 Na2 F4 180.00(17) 1_445 7_665
F4 Na2 F4 57.99(12) 9_545 7_665
F4 Na2 F2 76.10(11) 2_655 3_565
F4 Na2 F2 64.18(11) 3_565 3_565
F4 Na2 F2 103.90(11) 8_455 3_565
F4 Na2 F2 118.81(10) 1_445 3_565
F4 Na2 F2 115.82(11) 9_545 3_565
F4 Na2 F2 61.19(10) 7_665 3_565
F4 Na2 F2 61.19(10) 2_655 7_665
F4 Na2 F2 103.90(11) 3_565 7_665
F4 Na2 F2 118.81(10) 8_455 7_665
F4 Na2 F2 115.82(11) 1_445 7_665
F4 Na2 F2 76.10(11) 9_545 7_665
F4 Na2 F2 64.18(11) 7_665 7_665
F2 Na2 F2 60.602(19) 3_565 7_665
F4 Na2 F2 118.81(10) 2_655 1_445
F4 Na2 F2 76.10(11) 3_565 1_445
F4 Na2 F2 61.19(10) 8_455 1_445
F4 Na2 F2 64.18(11) 1_445 1_445
F4 Na2 F2 103.90(11) 9_545 1_445
F4 Na2 F2 115.82(11) 7_665 1_445
F2 Na2 F2 119.398(19) 3_565 1_445
F2 Na2 F2 180.0(3) 7_665 1_445
F4 Na2 F2 103.90(11) 2_655 9_545
F4 Na2 F2 115.82(11) 3_565 9_545
F4 Na2 F2 76.10(11) 8_455 9_545
F4 Na2 F2 61.19(10) 1_445 9_545
F4 Na2 F2 64.18(11) 9_545 9_545
F4 Na2 F2 118.81(10) 7_665 9_545
F2 Na2 F2 180.00(7) 3_565 9_545
F2 Na2 F2 119.398(19) 7_665 9_545
F2 Na2 F2 60.602(19) 1_445 9_545
F4 Na2 F2 64.18(11) 2_655 2_655
F4 Na2 F2 118.81(10) 3_565 2_655
F4 Na2 F2 115.82(11) 8_455 2_655
F4 Na2 F2 76.10(11) 1_445 2_655
F4 Na2 F2 61.19(10) 9_545 2_655
F4 Na2 F2 103.90(11) 7_665 2_655
F2 Na2 F2 119.398(19) 3_565 2_655
F2 Na2 F2 60.602(19) 7_665 2_655
F2 Na2 F2 119.398(19) 1_445 2_655
F2 Na2 F2 60.602(19) 9_545 2_655
F4 Na2 F2 115.82(11) 2_655 8_455
F4 Na2 F2 61.19(10) 3_565 8_455
F4 Na2 F2 64.18(11) 8_455 8_455
F4 Na2 F2 103.90(11) 1_445 8_455
F4 Na2 F2 118.81(10) 9_545 8_455
F4 Na2 F2 76.10(11) 7_665 8_455
F2 Na2 F2 60.602(19) 3_565 8_455
F2 Na2 F2 119.398(19) 7_665 8_455
F2 Na2 F2 60.602(19) 1_445 8_455
F2 Na2 F2 119.398(19) 9_545 8_455
F2 Na2 F2 180.00(7) 2_655 8_455
Na1 F1 U1 113.99(17) . .
Na1 F1 U1 118.03(18) . 4
U1 F1 U1 118.20(15) . 4
U1 F2 U1 152.49(18) . 8_565
U1 F2 Na2 102.85(13) . 1_665
U1 F2 Na2 100.98(12) 8_565 1_665
U1 F3 Na1 135.49(17) . 7_665
U1 F3 U1 116.92(14) . 7_665
Na1 F3 U1 106.58(14) 7_665 7_665
Al1 F4 U1 152.0(2) 1_665 .
Al1 F4 Na2 92.37(14) 1_665 1_665
U1 F4 Na2 100.40(12) . 1_665
U1 F5 U1 152.83(18) 3_665 .

loop_
_geom_bond_atom_site_label_1
_geom_bond_atom_site_label_2
_geom_bond_distance
_geom_bond_site_symmetry_2
U1 F2 2.259(3) .
U1 F5 2.274(4) 2_655
U1 F1 2.283(4) .
U1 F3 2.294(3) .
U1 F5 2.305(4) .
U1 F2 2.326(3) 9_655
U1 F4 2.367(3) .
U1 F1 2.389(4) 4
U1 F3 2.420(4) 7_665
Al1 F4 1.806(3) 5_565
Al1 F4 1.806(3) 1_445
Al1 F4 1.806(3) 6_655
Al1 F4 1.806(3) 4_445
Al1 F4 1.806(3) 2_655
Al1 F4 1.806(3) 3_565
Na1 F1 2.250(4) 2_665
Na1 F1 2.250(4) 3_565
Na1 F1 2.250(4) .
Na1 F3 2.321(4) 9
Na1 F3 2.321(4) 8_565
Na1 F3 2.321(4) 7_665
Na2 F4 2.597(3) 2_655
Na2 F4 2.597(3) 3_565
Na2 F4 2.597(3) 8_455
Na2 F4 2.597(3) 1_445
Na2 F4 2.597(3) 9_545
Na2 F4 2.597(3) 7_665
Na2 F2 2.614(4) 3_565
Na2 F2 2.614(4) 7_665
Na2 F2 2.614(4) 1_445
Na2 F2 2.614(4) 9_545
Na2 F2 2.614(4) 2_655
Na2 F2 2.614(4) 8_455
F1 U1 2.389(4) 4
F2 U1 2.326(3) 8_565
F2 Na2 2.614(4) 1_665
F3 Na1 2.321(4) 7_665
F3 U1 2.420(4) 7_665
F4 Al1 1.806(3) 1_665
F4 Na2 2.597(3) 1_665
F5 U1 2.274(4) 3_665
